data_7048008
loop_
_publ_author_name
'LaPierre, Etienne A.'
'Piers, Warren E.'
'Gendy, Chris'

_publ_section_title
;
 Redox-state dependent activation of silanes and ammonia with reverse
 polarity (PC<sub>carbene</sub>P)Ni complexes: electrophilic vs.
 nucleophilic carbenes.
;
_journal_issue 46
_journal_name_full 'Dalton transactions (Cambridge, England : 2003)'
_journal_page_first 16789
_journal_page_last 16797
_journal_paper_doi 10.1039/c8dt04409k
_journal_volume 47
_journal_year 2018
_chemical_formula_moiety 'C28 H40 Br Ni O P2, F6 Sb [+ solvent]'
_chemical_formula_sum 'C28 H40 Br F6 Ni O P2 Sb'
_chemical_formula_weight 828.91
_space_group_crystal_system monoclinic
_space_group_IT_number 14
_space_group_name_Hall '-P 2yn'
_space_group_name_H-M_alt 'P 1 21/n 1'
_symmetry_space_group_name_Hall '-P 2yn'
_symmetry_space_group_name_H-M 'P 1 21/n 1'
_atom_sites_solution_hydrogens geom
_audit_creation_method SHELXL-2014/7
_audit_update_record
;
2018-08-22 deposited with the CCDC.
2018-11-07 downloaded from the CCDC.
;
_cell_angle_alpha 90
_cell_angle_beta 110.710(2)
_cell_angle_gamma 90
_cell_formula_units_Z 4
_cell_length_a 16.4321(4)
_cell_length_b 14.2612(5)
_cell_length_c 16.6228(5)
_cell_measurement_reflns_used 9985
_cell_measurement_temperature 173(2)
_cell_measurement_theta_max 26.88
_cell_measurement_theta_min 2.65
_cell_volume 3643.7(2)
_computing_cell_refinement 'Bruker SAINT'
_computing_data_collection 'Bruker APEX2'
_computing_data_reduction 'Bruker SAINT'
_computing_molecular_graphics 'Bruker SHELXTL'
_computing_publication_material 'LinXTL v. 5.9.1 (Spasyuk, 2009)'
_computing_structure_refinement 'SHELXL-97 (Sheldrick, 2008)'
_computing_structure_solution 'SHELXS-97 (Sheldrick, 2008)'
_diffrn_ambient_temperature 173(2)
_diffrn_measured_fraction_theta_full 0.992
_diffrn_measured_fraction_theta_max 0.989
_diffrn_measurement_device_type 'Bruker APEX-II CCD'
_diffrn_measurement_method '\f and \w scans'
_diffrn_radiation_type MoK\a
_diffrn_radiation_wavelength 0.71073
_diffrn_reflns_av_R_equivalents 0.0936
_diffrn_reflns_av_unetI/netI 0.0830
_diffrn_reflns_Laue_measured_fraction_full 0.992
_diffrn_reflns_Laue_measured_fraction_max 0.989
_diffrn_reflns_limit_h_max 21
_diffrn_reflns_limit_h_min -21
_diffrn_reflns_limit_k_max 17
_diffrn_reflns_limit_k_min -18
_diffrn_reflns_limit_l_max 21
_diffrn_reflns_limit_l_min -18
_diffrn_reflns_number 43353
_diffrn_reflns_point_group_measured_fraction_full 0.992
_diffrn_reflns_point_group_measured_fraction_max 0.989
_diffrn_reflns_theta_full 25.242
_diffrn_reflns_theta_max 27.511
_diffrn_reflns_theta_min 1.938
_exptl_absorpt_coefficient_mu 2.492
_exptl_absorpt_correction_T_max 0.7456
_exptl_absorpt_correction_T_min 0.6117
_exptl_absorpt_correction_type multi-scan
_exptl_absorpt_process_details 'Sadabs (Sheldrick, 1996)'
_exptl_crystal_colour Yellow
_exptl_crystal_density_diffrn 1.511
_exptl_crystal_density_method 'not measured'
_exptl_crystal_description Plate
_exptl_crystal_F_000 1656
_exptl_crystal_size_max 0.14
_exptl_crystal_size_mid 0.13
_exptl_crystal_size_min 0.03
_refine_diff_density_max 0.816
_refine_diff_density_min -0.637
_refine_diff_density_rms 0.123
_refine_ls_extinction_method none
_refine_ls_goodness_of_fit_ref 0.998
_refine_ls_hydrogen_treatment constr
_refine_ls_matrix_type full
_refine_ls_number_parameters 371
_refine_ls_number_reflns 8301
_refine_ls_number_restraints 381
_refine_ls_restrained_S_all 0.988
_refine_ls_R_factor_all 0.0912
_refine_ls_R_factor_gt 0.0450
_refine_ls_shift/su_max 0.001
_refine_ls_shift/su_mean 0.000
_refine_ls_structure_factor_coef Fsqd
_refine_ls_weighting_details 'w=1/[\s^2^(Fo^2^)+(0.0505P)^2^] where P=(Fo^2^+2Fc^2^)/3'
_refine_ls_weighting_scheme calc
_refine_ls_wR_factor_gt 0.0976
_refine_ls_wR_factor_ref 0.1125
_reflns_Friedel_coverage 0.000
_reflns_number_gt 5280
_reflns_number_total 8301
_reflns_threshold_expression 'I > 2\s(I)'
_cod_data_source_file c8dt04409k2.cif
_cod_data_source_block CGEL180123016_0m
_cod_depositor_comments 'Adding full bibliography for 7048006--7048012.cif.'
_cod_database_code 7048008
_shelx_shelxl_version_number 2014/7
_shelx_space_group_comment
;
The symmetry employed for this shelxl refinement is uniquely defined
by the following loop, which should always be used as a source of
symmetry information in preference to the above space-group names.
They are only intended as comments.
;

loop_
_space_group_symop_operation_xyz
'x, y, z'
'-x+1/2, y+1/2, -z+1/2'
'-x, -y, -z'
'x-1/2, -y-1/2, z-1/2'

loop_
_atom_site_label
_atom_site_type_symbol
_atom_site_fract_x
_atom_site_fract_y
_atom_site_fract_z
_atom_site_U_iso_or_equiv
_atom_site_adp_type
_atom_site_occupancy
_atom_site_site_symmetry_order
_atom_site_calc_flag
_atom_site_refinement_flags_posn
_atom_site_refinement_flags_adp
Br1 Br 0.28016(3) -0.14202(3) 0.28171(3) 0.02989(13) Uani 1 1 d . U
C1 C 0.3505(3) 0.1628(3) 0.3309(3) 0.0179(9) Uani 1 1 d . U
C2 C 0.4354(2) 0.1750(3) 0.3226(2) 0.0157(8) Uani 1 1 d . U
C3 C 0.4917(3) 0.2424(3) 0.3741(3) 0.0187(9) Uani 1 1 d . U
C4 C 0.4714(3) 0.2973(3) 0.4435(3) 0.0206(9) Uani 1 1 d . U
C5 C 0.3921(3) 0.2595(3) 0.4602(3) 0.0200(9) Uani 1 1 d . U
C6 C 0.3396(2) 0.1887(3) 0.4108(3) 0.0168(9) Uani 1 1 d . U
C7 C 0.4567(2) 0.1223(3) 0.2611(2) 0.0170(9) Uani 1 1 d . U
C8 C 0.5352(2) 0.1387(3) 0.2504(3) 0.0197(9) Uani 1 1 d . U
H8 H 0.5520 0.1022 0.2127 0.024 Uiso 1 1 calc R U
C9 C 0.5883(3) 0.2101(3) 0.2965(3) 0.0242(10) Uani 1 1 d . U
H9 H 0.6392 0.2240 0.2865 0.029 Uiso 1 1 calc R U
C10 C 0.5672(3) 0.2613(3) 0.3574(3) 0.0232(10) Uani 1 1 d . U
H10 H 0.6042 0.3089 0.3875 0.028 Uiso 1 1 calc R U
C11 C 0.2722(3) 0.1476(3) 0.4323(3) 0.0193(9) Uani 1 1 d . U
C12 C 0.2507(3) 0.1860(3) 0.4986(3) 0.0245(10) Uani 1 1 d . U
H12 H 0.2050 0.1612 0.5125 0.029 Uiso 1 1 calc R U
C13 C 0.2976(3) 0.2615(3) 0.5442(3) 0.0284(11) Uani 1 1 d . U
H13 H 0.2808 0.2896 0.5863 0.034 Uiso 1 1 calc R U
C14 C 0.3688(3) 0.2957(3) 0.5281(3) 0.0249(10) Uani 1 1 d . U
H14 H 0.4020 0.3434 0.5625 0.030 Uiso 1 1 calc R U
C15 C 0.5502(3) 0.2882(4) 0.5283(3) 0.0333(12) Uani 1 1 d . U
H15A H 0.5404 0.3256 0.5720 0.050 Uiso 1 1 calc R U
H15B H 0.6017 0.3096 0.5194 0.050 Uiso 1 1 calc R U
H15C H 0.5573 0.2238 0.5461 0.050 Uiso 1 1 calc R U
C16 C 0.4564(3) 0.4001(3) 0.4173(3) 0.0283(11) Uani 1 1 d . U
H16A H 0.4058 0.4055 0.3660 0.043 Uiso 1 1 calc R U
H16B H 0.5062 0.4242 0.4067 0.043 Uiso 1 1 calc R U
H16C H 0.4476 0.4354 0.4627 0.043 Uiso 1 1 calc R U
C17 C 0.4494(3) -0.0674(3) 0.1895(3) 0.0204(9) Uani 1 1 d . U
H17 H 0.4878 -0.0408 0.1617 0.024 Uiso 1 1 calc R U
C18 C 0.5071(3) -0.1090(4) 0.2754(3) 0.0304(11) Uani 1 1 d . U
H18A H 0.4713 -0.1355 0.3043 0.046 Uiso 1 1 calc R U
H18B H 0.5430 -0.0606 0.3105 0.046 Uiso 1 1 calc R U
H18C H 0.5434 -0.1571 0.2654 0.046 Uiso 1 1 calc R U
C19 C 0.3936(3) -0.1423(3) 0.1294(3) 0.0260(11) Uani 1 1 d . U
H19A H 0.4300 -0.1927 0.1242 0.039 Uiso 1 1 calc R U
H19B H 0.3638 -0.1154 0.0738 0.039 Uiso 1 1 calc R U
H19C H 0.3517 -0.1659 0.1526 0.039 Uiso 1 1 calc R U
C20 C 0.3200(3) 0.0727(3) 0.0947(3) 0.0204(10) Uani 1 1 d . U
H20 H 0.3499 0.0495 0.0570 0.024 Uiso 1 1 calc R U
C21 C 0.2291(3) 0.0291(3) 0.0633(3) 0.0271(11) Uani 1 1 d . U
H21A H 0.1973 0.0515 0.0980 0.041 Uiso 1 1 calc R U
H21B H 0.2340 -0.0379 0.0677 0.041 Uiso 1 1 calc R U
H21C H 0.1989 0.0465 0.0044 0.041 Uiso 1 1 calc R U
C22 C 0.3160(3) 0.1796(3) 0.0866(3) 0.0261(10) Uani 1 1 d . U
H22A H 0.2875 0.1967 0.0274 0.039 Uiso 1 1 calc R U
H22B H 0.3740 0.2046 0.1072 0.039 Uiso 1 1 calc R U
H22C H 0.2840 0.2045 0.1202 0.039 Uiso 1 1 calc R U
C23 C 0.2816(3) -0.0479(3) 0.4754(3) 0.0234(10) Uani 1 1 d . U
H23 H 0.2687 -0.1116 0.4523 0.028 Uiso 1 1 calc R U
C24 C 0.2450(3) -0.0395(4) 0.5481(3) 0.0354(13) Uani 1 1 d . U
H24A H 0.2666 -0.0902 0.5880 0.053 Uiso 1 1 calc R U
H24B H 0.1826 -0.0424 0.5244 0.053 Uiso 1 1 calc R U
H24C H 0.2627 0.0191 0.5773 0.053 Uiso 1 1 calc R U
C25 C 0.3805(3) -0.0376(4) 0.5094(3) 0.0306(12) Uani 1 1 d . U
H25A H 0.3960 0.0242 0.5328 0.046 Uiso 1 1 calc R U
H25B H 0.4018 -0.0469 0.4631 0.046 Uiso 1 1 calc R U
H25C H 0.4058 -0.0834 0.5534 0.046 Uiso 1 1 calc R U
C26 C 0.1159(3) 0.0334(3) 0.3504(3) 0.0255(10) Uani 1 1 d . U
H26 H 0.0998 0.0608 0.3968 0.031 Uiso 1 1 calc R U
C27 C 0.0776(3) -0.0652(4) 0.3326(3) 0.0383(13) Uani 1 1 d . U
H27A H 0.0155 -0.0619 0.3161 0.057 Uiso 1 1 calc R U
H27B H 0.1010 -0.1028 0.3835 0.057 Uiso 1 1 calc R U
H27C H 0.0923 -0.0931 0.2869 0.057 Uiso 1 1 calc R U
C28 C 0.0799(3) 0.0968(4) 0.2712(3) 0.0383(13) Uani 1 1 d . U
H28A H 0.0926 0.0696 0.2241 0.057 Uiso 1 1 calc R U
H28B H 0.1065 0.1576 0.2841 0.057 Uiso 1 1 calc R U
H28C H 0.0181 0.1029 0.2558 0.057 Uiso 1 1 calc R U
F1 F 0.80143(19) 0.5381(2) 0.41231(18) 0.0481(8) Uani 1 1 d . U
F2 F 0.6531(2) 0.4744(3) 0.1922(2) 0.0702(12) Uani 1 1 d . U
F3 F 0.6328(2) 0.5361(3) 0.3333(2) 0.0665(11) Uani 1 1 d . U
F4 F 0.7340(3) 0.6286(3) 0.2674(2) 0.0782(12) Uani 1 1 d . U
F5 F 0.8242(2) 0.4749(3) 0.2730(2) 0.0575(10) Uani 1 1 d . U
F6 F 0.7242(2) 0.3829(2) 0.3394(2) 0.0599(10) Uani 1 1 d . U
Ni1 Ni 0.29731(3) 0.01514(4) 0.28589(3) 0.01624(13) Uani 1 1 d . U
O1 O 0.28350(16) 0.1440(2) 0.26472(16) 0.0166(6) Uani 1 1 d . U
P1 P 0.38089(7) 0.02849(8) 0.20431(7) 0.0160(2) Uani 1 1 d . U
P2 P 0.23501(7) 0.03300(8) 0.38471(7) 0.0172(2) Uani 1 1 d . U
Sb1 Sb 0.72807(2) 0.50524(3) 0.30189(2) 0.02809(11) Uani 1 1 d . U

loop_
_atom_site_aniso_label
_atom_site_aniso_U_11
_atom_site_aniso_U_22
_atom_site_aniso_U_33
_atom_site_aniso_U_23
_atom_site_aniso_U_13
_atom_site_aniso_U_12
Br1 0.0412(3) 0.0198(3) 0.0339(3) -0.0042(2) 0.0198(2) -0.0065(2)
C1 0.021(2) 0.013(2) 0.0171(19) 0.0014(16) 0.0044(16) 0.0010(16)
C2 0.0184(19) 0.012(2) 0.0144(19) 0.0033(16) 0.0036(15) 0.0003(15)
C3 0.0194(19) 0.017(2) 0.017(2) 0.0025(16) 0.0025(16) 0.0010(16)
C4 0.018(2) 0.020(2) 0.020(2) -0.0034(17) 0.0010(16) -0.0037(16)
C5 0.021(2) 0.015(2) 0.021(2) -0.0001(17) 0.0033(16) 0.0041(16)
C6 0.018(2) 0.014(2) 0.0177(19) -0.0016(16) 0.0055(16) 0.0009(16)
C7 0.0173(19) 0.017(2) 0.016(2) 0.0026(16) 0.0046(16) -0.0004(16)
C8 0.021(2) 0.019(2) 0.021(2) 0.0026(18) 0.0086(17) -0.0024(17)
C9 0.019(2) 0.027(3) 0.028(2) -0.0009(19) 0.0106(18) -0.0057(18)
C10 0.020(2) 0.022(3) 0.024(2) -0.0034(19) 0.0035(17) -0.0057(18)
C11 0.019(2) 0.019(2) 0.019(2) -0.0009(17) 0.0047(16) 0.0011(17)
C12 0.026(2) 0.026(3) 0.025(2) -0.0062(19) 0.0132(18) 0.0007(19)
C13 0.035(2) 0.025(3) 0.026(2) -0.008(2) 0.011(2) 0.002(2)
C14 0.029(2) 0.020(3) 0.024(2) -0.0091(19) 0.0072(19) 0.0005(19)
C15 0.025(2) 0.045(3) 0.026(2) -0.011(2) 0.0039(19) -0.001(2)
C16 0.027(2) 0.021(3) 0.038(3) -0.006(2) 0.013(2) -0.0046(19)
C17 0.021(2) 0.019(2) 0.025(2) -0.0028(18) 0.0127(17) 0.0020(17)
C18 0.031(3) 0.025(3) 0.034(3) -0.001(2) 0.010(2) 0.005(2)
C19 0.032(2) 0.021(3) 0.028(2) -0.008(2) 0.014(2) 0.001(2)
C20 0.019(2) 0.028(3) 0.017(2) 0.0008(18) 0.0089(17) 0.0039(17)
C21 0.024(2) 0.030(3) 0.023(2) -0.001(2) 0.0023(18) -0.0005(19)
C22 0.031(2) 0.028(3) 0.019(2) 0.0043(19) 0.0068(19) 0.006(2)
C23 0.027(2) 0.022(3) 0.022(2) 0.0040(19) 0.0102(18) 0.0014(19)
C24 0.045(3) 0.044(4) 0.024(3) 0.008(2) 0.020(2) 0.003(2)
C25 0.032(2) 0.035(3) 0.023(2) 0.009(2) 0.0076(19) 0.010(2)
C26 0.019(2) 0.032(3) 0.029(2) -0.009(2) 0.0126(18) -0.0038(18)
C27 0.025(3) 0.044(3) 0.043(3) -0.006(2) 0.009(2) -0.011(2)
C28 0.029(3) 0.037(3) 0.040(3) 0.001(2) 0.001(2) 0.000(2)
F1 0.0440(17) 0.062(2) 0.0291(16) -0.0053(15) 0.0010(13) -0.0096(16)
F2 0.058(2) 0.110(4) 0.0345(18) -0.0224(19) 0.0057(16) -0.014(2)
F3 0.0364(17) 0.108(3) 0.056(2) -0.018(2) 0.0180(15) 0.0172(18)
F4 0.103(3) 0.052(3) 0.066(2) 0.023(2) 0.012(2) 0.004(2)
F5 0.0432(18) 0.076(3) 0.067(2) -0.0076(19) 0.0374(16) -0.0080(16)
F6 0.0495(19) 0.044(2) 0.090(3) 0.0067(19) 0.0286(17) -0.0168(16)
Ni1 0.0189(3) 0.0138(3) 0.0177(3) -0.0002(2) 0.0086(2) -0.0005(2)
O1 0.0174(14) 0.0148(17) 0.0153(14) 0.0011(12) 0.0030(11) 0.0011(12)
P1 0.0162(5) 0.0160(6) 0.0163(5) -0.0020(4) 0.0064(4) -0.0012(4)
P2 0.0176(5) 0.0176(6) 0.0178(6) -0.0009(5) 0.0079(4) -0.0009(4)
Sb1 0.02407(17) 0.0352(2) 0.02336(17) -0.00143(15) 0.00636(13) -0.00187(14)

loop_
_atom_type_symbol
_atom_type_description
_atom_type_scat_dispersion_real
_atom_type_scat_dispersion_imag
_atom_type_scat_source
C C 0.0033 0.0016 'International Tables Vol C Tables 4.2.6.8 and 6.1.1.4'
H H 0.0000 0.0000 'International Tables Vol C Tables 4.2.6.8 and 6.1.1.4'
O O 0.0106 0.0060 'International Tables Vol C Tables 4.2.6.8 and 6.1.1.4'
F F 0.0171 0.0103 'International Tables Vol C Tables 4.2.6.8 and 6.1.1.4'
P P 0.1023 0.0942 'International Tables Vol C Tables 4.2.6.8 and 6.1.1.4'
Ni Ni 0.3393 1.1124 'International Tables Vol C Tables 4.2.6.8 and 6.1.1.4'
Br Br -0.2901 2.4595 'International Tables Vol C Tables 4.2.6.8 and 6.1.1.4'
Sb Sb -0.5866 1.5461 'International Tables Vol C Tables 4.2.6.8 and 6.1.1.4'

loop_
_geom_angle_atom_site_label_1
_geom_angle_atom_site_label_2
_geom_angle_atom_site_label_3
_geom_angle
O1 C1 C6 119.6(4)
O1 C1 C2 120.3(4)
C6 C1 C2 119.2(3)
O1 C1 Ni1 54.3(2)
C6 C1 Ni1 112.0(3)
C2 C1 Ni1 110.1(3)
C3 C2 C7 122.0(4)
C3 C2 C1 118.3(4)
C7 C2 C1 119.7(4)
C10 C3 C2 117.1(4)
C10 C3 C4 120.1(4)
C2 C3 C4 122.7(4)
C5 C4 C16 109.2(3)
C5 C4 C3 112.7(4)
C16 C4 C3 109.5(4)
C5 C4 C15 107.4(4)
C16 C4 C15 109.9(4)
C3 C4 C15 108.1(3)
C6 C5 C14 116.8(4)
C6 C5 C4 122.8(4)
C14 C5 C4 120.5(4)
C5 C6 C11 122.1(4)
C5 C6 C1 118.3(4)
C11 C6 C1 119.4(4)
C8 C7 C2 119.0(4)
C8 C7 P1 123.3(3)
C2 C7 P1 117.5(3)
C9 C8 C7 119.3(4)
C9 C8 H8 120.4
C7 C8 H8 120.4
C8 C9 C10 121.2(4)
C8 C9 H9 119.4
C10 C9 H9 119.4
C9 C10 C3 121.0(4)
C9 C10 H10 119.5
C3 C10 H10 119.5
C12 C11 C6 118.9(4)
C12 C11 P2 124.0(4)
C6 C11 P2 115.8(3)
C13 C12 C11 119.6(4)
C13 C12 H12 120.2
C11 C12 H12 120.2
C14 C13 C12 121.1(4)
C14 C13 H13 119.4
C12 C13 H13 119.4
C13 C14 C5 120.9(4)
C13 C14 H14 119.6
C5 C14 H14 119.6
C4 C15 H15A 109.5
C4 C15 H15B 109.5
H15A C15 H15B 109.5
C4 C15 H15C 109.5
H15A C15 H15C 109.5
H15B C15 H15C 109.5
C4 C16 H16A 109.5
C4 C16 H16B 109.5
H16A C16 H16B 109.5
C4 C16 H16C 109.5
H16A C16 H16C 109.5
H16B C16 H16C 109.5
C19 C17 C18 111.7(4)
C19 C17 P1 110.6(3)
C18 C17 P1 111.7(3)
C19 C17 H17 107.5
C18 C17 H17 107.5
P1 C17 H17 107.5
C17 C18 H18A 109.5
C17 C18 H18B 109.5
H18A C18 H18B 109.5
C17 C18 H18C 109.5
H18A C18 H18C 109.5
H18B C18 H18C 109.5
C17 C19 H19A 109.5
C17 C19 H19B 109.5
H19A C19 H19B 109.5
C17 C19 H19C 109.5
H19A C19 H19C 109.5
H19B C19 H19C 109.5
C21 C20 C22 111.6(4)
C21 C20 P1 108.7(3)
C22 C20 P1 114.6(3)
C21 C20 H20 107.2
C22 C20 H20 107.2
P1 C20 H20 107.2
C20 C21 H21A 109.5
C20 C21 H21B 109.5
H21A C21 H21B 109.5
C20 C21 H21C 109.5
H21A C21 H21C 109.5
H21B C21 H21C 109.5
C20 C22 H22A 109.5
C20 C22 H22B 109.5
H22A C22 H22B 109.5
C20 C22 H22C 109.5
H22A C22 H22C 109.5
H22B C22 H22C 109.5
C25 C23 C24 111.4(4)
C25 C23 P2 108.8(3)
C24 C23 P2 115.6(3)
C25 C23 H23 106.8
C24 C23 H23 106.8
P2 C23 H23 106.8
C23 C24 H24A 109.5
C23 C24 H24B 109.5
H24A C24 H24B 109.5
C23 C24 H24C 109.5
H24A C24 H24C 109.5
H24B C24 H24C 109.5
C23 C25 H25A 109.5
C23 C25 H25B 109.5
H25A C25 H25B 109.5
C23 C25 H25C 109.5
H25A C25 H25C 109.5
H25B C25 H25C 109.5
C27 C26 C28 111.6(4)
C27 C26 P2 112.2(3)
C28 C26 P2 108.3(3)
C27 C26 H26 108.2
C28 C26 H26 108.2
P2 C26 H26 108.2
C26 C27 H27A 109.5
C26 C27 H27B 109.5
H27A C27 H27B 109.5
C26 C27 H27C 109.5
H27A C27 H27C 109.5
H27B C27 H27C 109.5
C26 C28 H28A 109.5
C26 C28 H28B 109.5
H28A C28 H28B 109.5
C26 C28 H28C 109.5
H28A C28 H28C 109.5
H28B C28 H28C 109.5
O1 Ni1 P2 88.27(9)
O1 Ni1 P1 82.12(9)
P2 Ni1 P1 165.27(5)
O1 Ni1 Br1 164.73(8)
P2 Ni1 Br1 92.93(4)
P1 Ni1 Br1 99.29(4)
O1 Ni1 C1 33.75(12)
P2 Ni1 C1 82.94(11)
P1 Ni1 C1 82.87(11)
Br1 Ni1 C1 161.40(10)
C1 O1 Ni1 92.0(2)
C17 P1 C7 105.84(19)
C17 P1 C20 105.3(2)
C7 P1 C20 106.81(19)
C17 P1 Ni1 123.30(15)
C7 P1 Ni1 101.43(14)
C20 P1 Ni1 112.87(14)
C11 P2 C26 106.7(2)
C11 P2 C23 103.2(2)
C26 P2 C23 110.3(2)
C11 P2 Ni1 104.51(14)
C26 P2 Ni1 119.18(15)
C23 P2 Ni1 111.42(15)
F2 Sb1 F5 91.19(16)
F2 Sb1 F6 91.03(17)
F5 Sb1 F6 90.08(16)
F2 Sb1 F4 90.59(18)
F5 Sb1 F4 89.95(18)
F6 Sb1 F4 178.37(16)
F2 Sb1 F1 178.64(16)
F5 Sb1 F1 90.02(15)
F6 Sb1 F1 89.57(15)
F4 Sb1 F1 88.80(16)
F2 Sb1 F3 89.95(15)
F5 Sb1 F3 178.84(14)
F6 Sb1 F3 89.73(18)
F4 Sb1 F3 90.22(19)
F1 Sb1 F3 88.83(14)

loop_
_geom_bond_atom_site_label_1
_geom_bond_atom_site_label_2
_geom_bond_distance
Br1 Ni1 2.2568(7)
C1 O1 1.280(5)
C1 C6 1.449(6)
C1 C2 1.459(6)
C1 Ni1 2.302(4)
C2 C3 1.397(6)
C2 C7 1.410(6)
C3 C10 1.390(6)
C3 C4 1.526(6)
C4 C5 1.524(6)
C4 C16 1.524(6)
C4 C15 1.545(5)
C5 C6 1.392(6)
C5 C14 1.413(6)
C6 C11 1.407(6)
C7 C8 1.382(5)
C7 P1 1.844(4)
C8 C9 1.382(6)
C8 H8 0.9300
C9 C10 1.388(6)
C9 H9 0.9300
C10 H10 0.9300
C11 C12 1.384(6)
C11 P2 1.824(4)
C12 C13 1.383(6)
C12 H12 0.9300
C13 C14 1.378(6)
C13 H13 0.9300
C14 H14 0.9300
C15 H15A 0.9600
C15 H15B 0.9600
C15 H15C 0.9600
C16 H16A 0.9600
C16 H16B 0.9600
C16 H16C 0.9600
C17 C19 1.527(6)
C17 C18 1.528(6)
C17 P1 1.843(4)
C17 H17 0.9800
C18 H18A 0.9600
C18 H18B 0.9600
C18 H18C 0.9600
C19 H19A 0.9600
C19 H19B 0.9600
C19 H19C 0.9600
C20 C21 1.528(6)
C20 C22 1.530(6)
C20 P1 1.852(4)
C20 H20 0.9800
C21 H21A 0.9600
C21 H21B 0.9600
C21 H21C 0.9600
C22 H22A 0.9600
C22 H22B 0.9600
C22 H22C 0.9600
C23 C25 1.526(6)
C23 C24 1.533(6)
C23 P2 1.837(4)
C23 H23 0.9800
C24 H24A 0.9600
C24 H24B 0.9600
C24 H24C 0.9600
C25 H25A 0.9600
C25 H25B 0.9600
C25 H25C 0.9600
C26 C27 1.527(7)
C26 C28 1.533(7)
C26 P2 1.835(4)
C26 H26 0.9800
C27 H27A 0.9600
C27 H27B 0.9600
C27 H27C 0.9600
C28 H28A 0.9600
C28 H28B 0.9600
C28 H28C 0.9600
F1 Sb1 1.865(3)
F2 Sb1 1.856(3)
F3 Sb1 1.870(3)
F4 Sb1 1.864(4)
F5 Sb1 1.858(3)
F6 Sb1 1.862(3)
Ni1 O1 1.870(3)
Ni1 P2 2.2362(12)
Ni1 P1 2.2535(12)

loop_
_geom_torsion_atom_site_label_1
_geom_torsion_atom_site_label_2
_geom_torsion_atom_site_label_3
_geom_torsion_atom_site_label_4
_geom_torsion
O1 C1 C2 C3 143.8(4)
C6 C1 C2 C3 -25.1(6)
Ni1 C1 C2 C3 -156.6(3)
O1 C1 C2 C7 -33.3(6)
C6 C1 C2 C7 157.8(4)
Ni1 C1 C2 C7 26.3(5)
C7 C2 C3 C10 5.1(6)
C1 C2 C3 C10 -171.9(4)
C7 C2 C3 C4 -177.4(4)
C1 C2 C3 C4 5.5(6)
C10 C3 C4 C5 -173.1(4)
C2 C3 C4 C5 9.5(6)
C10 C3 C4 C16 65.1(5)
C2 C3 C4 C16 -112.3(4)
C10 C3 C4 C15 -54.6(5)
C2 C3 C4 C15 128.0(4)
C16 C4 C5 C6 115.8(4)
C3 C4 C5 C6 -6.1(6)
C15 C4 C5 C6 -125.0(4)
C16 C4 C5 C14 -64.3(5)
C3 C4 C5 C14 173.8(4)
C15 C4 C5 C14 54.9(5)
C14 C5 C6 C11 -6.7(6)
C4 C5 C6 C11 173.2(4)
C14 C5 C6 C1 167.9(4)
C4 C5 C6 C1 -12.2(6)
O1 C1 C6 C5 -140.5(4)
C2 C1 C6 C5 28.5(6)
Ni1 C1 C6 C5 159.1(3)
O1 C1 C6 C11 34.2(6)
C2 C1 C6 C11 -156.8(4)
Ni1 C1 C6 C11 -26.1(5)
C3 C2 C7 C8 -1.0(6)
C1 C2 C7 C8 176.1(4)
C3 C2 C7 P1 174.7(3)
C1 C2 C7 P1 -8.2(5)
C2 C7 C8 C9 -3.9(6)
P1 C7 C8 C9 -179.3(3)
C7 C8 C9 C10 4.4(6)
C8 C9 C10 C3 0.0(7)
C2 C3 C10 C9 -4.6(6)
C4 C3 C10 C9 177.9(4)
C5 C6 C11 C12 7.7(6)
C1 C6 C11 C12 -166.8(4)
C5 C6 C11 P2 -160.0(3)
C1 C6 C11 P2 25.4(5)
C6 C11 C12 C13 -2.2(6)
P2 C11 C12 C13 164.5(3)
C11 C12 C13 C14 -4.0(7)
C12 C13 C14 C5 5.0(7)
C6 C5 C14 C13 0.4(6)
C4 C5 C14 C13 -179.5(4)
C6 C1 O1 Ni1 -97.1(4)
C2 C1 O1 Ni1 94.1(4)
P2 Ni1 O1 C1 79.9(2)
P1 Ni1 O1 C1 -89.0(2)
Br1 Ni1 O1 C1 174.6(3)
C19 C17 P1 C7 -170.1(3)
C18 C17 P1 C7 64.7(4)
C19 C17 P1 C20 -57.2(3)
C18 C17 P1 C20 177.6(3)
C19 C17 P1 Ni1 74.2(3)
C18 C17 P1 Ni1 -50.9(4)
C8 C7 P1 C17 31.8(4)
C2 C7 P1 C17 -143.7(3)
C8 C7 P1 C20 -80.0(4)
C2 C7 P1 C20 104.5(3)
C8 C7 P1 Ni1 161.6(3)
C2 C7 P1 Ni1 -13.9(3)
C21 C20 P1 C17 98.7(3)
C22 C20 P1 C17 -135.7(3)
C21 C20 P1 C7 -149.1(3)
C22 C20 P1 C7 -23.4(4)
C21 C20 P1 Ni1 -38.5(3)
C22 C20 P1 Ni1 87.2(3)
C12 C11 P2 C26 54.6(4)
C6 C11 P2 C26 -138.3(3)
C12 C11 P2 C23 -61.6(4)
C6 C11 P2 C23 105.5(3)
C12 C11 P2 Ni1 -178.2(3)
C6 C11 P2 Ni1 -11.2(3)
C27 C26 P2 C11 -164.1(3)
C28 C26 P2 C11 72.2(4)
C27 C26 P2 C23 -52.7(4)
C28 C26 P2 C23 -176.4(3)
C27 C26 P2 Ni1 78.0(4)
C28 C26 P2 Ni1 -45.7(4)
C25 C23 P2 C11 -59.4(4)
C24 C23 P2 C11 66.9(4)
C25 C23 P2 C26 -173.1(3)
C24 C23 P2 C26 -46.8(4)
C25 C23 P2 Ni1 52.2(4)
C24 C23 P2 Ni1 178.5(3)
